data_2211214
loop_
_publ_author_name
'Kinnibrugh, Tiffany L.'
'Timofeeva, Tatiana V.'
'Clot, Olivier'
'Akelaitis, Andrew'
'Dalton, Larry R.'

_publ_section_title
;A non-linear optical chromophore:
 2-[3-cyano-4-((<i>E</i>)-{5-[4-(diethylamino)styryl]thiophen-2-yl}vinyl)-5,5-dimethylfuran-2-(5<i>H</i>)-ylidene]propanedinitrile
;
_journal_coeditor_code TK2081
_journal_issue 11
_journal_name_full 'Acta Crystallographica Section E'
_journal_page_first o4804
_journal_page_last o4806
_journal_paper_doi 10.1107/S1600536806039754
_journal_volume 62
_journal_year 2006
_chemical_formula_iupac 'C28 H26 N4 O S'
_chemical_formula_moiety 'C28 H26 N4 O S'
_chemical_formula_sum 'C28 H26 N4 O S'
_chemical_formula_weight 466.59
_chemical_melting_point 502
_chemical_name_systematic
;
2-[3-cyano-4-((E)-{5-[4-(diethylamino)styryl]thiophen-2-yl}vinyl)-5,5-
dimethylfuran-2-(5H)-ylidene]propanedinitrile
;
_space_group_IT_number 14
_symmetry_cell_setting monoclinic
_symmetry_space_group_name_Hall '-P 2yn'
_symmetry_space_group_name_H-M 'P 1 21/n 1'
_atom_sites_solution_hydrogens geom
_atom_sites_solution_primary direct
_atom_sites_solution_secondary difmap
_audit_creation_method SHELXL-97
_cell_angle_alpha 90
_cell_angle_beta 98.141(2)
_cell_angle_gamma 90
_cell_formula_units_Z 4
_cell_length_a 11.0896(13)
_cell_length_b 17.421(2)
_cell_length_c 12.7970(15)
_cell_measurement_reflns_used 9516
_cell_measurement_temperature 100(2)
_cell_measurement_theta_max 29.1
_cell_measurement_theta_min 2.2
_cell_volume 2447.4(5)
_computing_cell_refinement 'SAINT-Plus (Bruker, 2001)'
_computing_data_collection 'APEX2 (Bruker, 2005)'
_computing_data_reduction SAINT-Plus
_computing_molecular_graphics SHELXTL
_computing_publication_material SHELXTL
_computing_structure_refinement SHELXTL
_computing_structure_solution 'SHELXTL (Sheldrick, 2001)'
_diffrn_ambient_temperature 100(2)
_diffrn_measured_fraction_theta_full 0.989
_diffrn_measured_fraction_theta_max 0.989
_diffrn_measurement_device_type 'Bruker SMART APEX-II CCD area-detector'
_diffrn_measurement_method '\f and \w'
_diffrn_radiation_monochromator graphite
_diffrn_radiation_source 'fine-focus sealed tube'
_diffrn_radiation_type MoK\a
_diffrn_radiation_wavelength 0.71073
_diffrn_reflns_av_R_equivalents 0.0580
_diffrn_reflns_av_sigmaI/netI 0.0628
_diffrn_reflns_limit_h_max 15
_diffrn_reflns_limit_h_min -15
_diffrn_reflns_limit_k_max 23
_diffrn_reflns_limit_k_min -23
_diffrn_reflns_limit_l_max 17
_diffrn_reflns_limit_l_min -12
_diffrn_reflns_number 23182
_diffrn_reflns_theta_full 29.1
_diffrn_reflns_theta_max 29.1
_diffrn_reflns_theta_min 2.0
_diffrn_standards_decay_% <1
_diffrn_standards_interval_count 0
_diffrn_standards_number 0
_exptl_absorpt_coefficient_mu 0.160
_exptl_absorpt_correction_T_max 0.963
_exptl_absorpt_correction_T_min 0.895
_exptl_absorpt_correction_type multi-scan
_exptl_absorpt_process_details '(SADABS; Sheldrick, 2003)'
_exptl_crystal_colour colourless
_exptl_crystal_density_diffrn 1.266
_exptl_crystal_density_method 'not measured'
_exptl_crystal_description prism
_exptl_crystal_F_000 984
_exptl_crystal_size_max 0.50
_exptl_crystal_size_mid 0.30
_exptl_crystal_size_min 0.24
_refine_diff_density_max 0.44
_refine_diff_density_min -0.35
_refine_ls_extinction_method none
_refine_ls_goodness_of_fit_ref 1.040
_refine_ls_hydrogen_treatment constr
_refine_ls_matrix_type full
_refine_ls_number_parameters 307
_refine_ls_number_reflns 6473
_refine_ls_number_restraints 0
_refine_ls_restrained_S_all 1.040
_refine_ls_R_factor_all 0.089
_refine_ls_R_factor_gt 0.054
_refine_ls_shift/su_max 0.001
_refine_ls_shift/su_mean 0.000
_refine_ls_structure_factor_coef Fsqd
_refine_ls_weighting_details 'calc w=1/[\s^2^(Fo^2^)+(0.04P)^2^+1.9P] where P=(Fo^2^+2Fc^2^)/3'
_refine_ls_weighting_scheme calc
_refine_ls_wR_factor_gt 0.114
_refine_ls_wR_factor_ref 0.128
_reflns_number_gt 4431
_reflns_number_total 6473
_reflns_threshold_expression I>2\s(I)
_cod_data_source_file tk2081.cif
_cod_data_source_block I
_cod_original_cell_volume 2447.3(5)
_cod_original_sg_symbol_H-M 'P 21/n'
_cod_database_code 2211214
_cod_database_fobs_code 2211214

loop_
_symmetry_equiv_pos_as_xyz
'x, y, z'
'-x+1/2, y+1/2, -z+1/2'
'-x, -y, -z'
'x-1/2, -y-1/2, z-1/2'

loop_
_atom_site_type_symbol
_atom_site_label
_atom_site_fract_x
_atom_site_fract_y
_atom_site_fract_z
_atom_site_U_iso_or_equiv
_atom_site_adp_type
_atom_site_calc_flag
_atom_site_refinement_flags
_atom_site_occupancy
S S1 0.42123(5) 0.24976(3) 0.69027(4) 0.02204(12) Uani d . 1
O O1 0.28787(13) 0.22812(7) 0.15051(11) 0.0222(3) Uani d . 1
N N1 0.67124(17) 0.44740(9) 1.31736(14) 0.0260(4) Uani d . 1
N N2 0.26017(18) 0.44392(10) 0.37548(15) 0.0329(4) Uani d . 1
N N3 0.17089(19) 0.49093(10) 0.09586(15) 0.0347(5) Uani d . 1
N N4 0.21537(19) 0.30399(11) -0.10712(16) 0.0361(5) Uani d . 1
C C1 0.22372(19) 0.32249(11) -0.02142(17) 0.0244(4) Uani d . 1
C C2 0.23231(18) 0.34965(11) 0.08439(16) 0.0223(4) Uani d . 1
C C3 0.26535(18) 0.30166(11) 0.16819(16) 0.0216(4) Uani d . 1
C C4 0.27978(18) 0.31592(11) 0.27952(16) 0.0216(4) Uani d . 1
C C5 0.30866(16) 0.24828(11) 0.33222(15) 0.0198(4) Uani d . 1
C C6 0.31001(18) 0.18524(11) 0.25144(15) 0.0210(4) Uani d . 1
C C7 0.33555(17) 0.24124(11) 0.44330(16) 0.0211(4) Uani d . 1
H H7A 0.3346 0.2871 0.4834 0.025 Uiso calc R 1
C C8 0.36261(18) 0.17508(11) 0.49787(16) 0.0217(4) Uani d . 1
H H8A 0.3569 0.1285 0.4588 0.026 Uiso calc R 1
C C9 0.39874(17) 0.16995(11) 0.60858(16) 0.0206(4) Uani d . 1
C C10 0.42509(18) 0.10391(11) 0.66657(16) 0.0235(4) Uani d . 1
H H10A 0.4178 0.0540 0.6365 0.028 Uiso calc R 1
C C11 0.46315(18) 0.11728(11) 0.77281(17) 0.0249(4) Uani d . 1
H H11A 0.4842 0.0771 0.8223 0.030 Uiso calc R 1
C C12 0.46794(18) 0.19395(11) 0.80078(16) 0.0226(4) Uani d . 1
C C13 0.50885(18) 0.22619(12) 0.90229(16) 0.0242(4) Uani d . 1
H H13A 0.5318 0.1913 0.9586 0.029 Uiso calc R 1
C C14 0.51772(18) 0.30151(12) 0.92522(16) 0.0236(4) Uani d . 1
H H14A 0.4933 0.3355 0.8681 0.028 Uiso calc R 1
C C15 0.55970(17) 0.33751(11) 1.02568(16) 0.0221(4) Uani d . 1
C C16 0.58032(19) 0.41671(12) 1.03246(17) 0.0254(4) Uani d . 1
H H16A 0.5678 0.4463 0.9695 0.031 Uiso calc R 1
C C17 0.61811(19) 0.45344(12) 1.12684(17) 0.0264(4) Uani d . 1
H H17A 0.6314 0.5073 1.1275 0.032 Uiso calc R 1
C C18 0.63710(18) 0.41225(11) 1.22192(16) 0.0231(4) Uani d . 1
C C19 0.62133(18) 0.33184(11) 1.21494(16) 0.0236(4) Uani d . 1
H H19A 0.6366 0.3016 1.2772 0.028 Uiso calc R 1
C C20 0.58446(18) 0.29660(12) 1.12016(16) 0.0241(4) Uani d . 1
H H20A 0.5754 0.2424 1.1186 0.029 Uiso calc R 1
C C21 0.6683(2) 0.53031(12) 1.32973(18) 0.0291(5) Uani d . 1
H H21A 0.6419 0.5425 1.3986 0.035 Uiso calc R 1
H H21B 0.6072 0.5520 1.2736 0.035 Uiso calc R 1
C C22 0.7903(2) 0.56830(13) 1.3244(2) 0.0378(6) Uani d . 1
H H22A 0.7826 0.6239 1.3332 0.057 Uiso calc R 1
H H22B 0.8163 0.5575 1.2558 0.057 Uiso calc R 1
H H22C 0.8509 0.5481 1.3809 0.057 Uiso calc R 1
C C23 0.69657(19) 0.40325(12) 1.41483(16) 0.0262(4) Uani d . 1
H H23A 0.7497 0.4339 1.4679 0.031 Uiso calc R 1
H H23B 0.7413 0.3560 1.4010 0.031 Uiso calc R 1
C C24 0.5821(2) 0.38129(14) 1.45967(17) 0.0317(5) Uani d . 1
H H24A 0.6041 0.3519 1.5248 0.048 Uiso calc R 1
H H24B 0.5299 0.3499 1.4082 0.048 Uiso calc R 1
H H24C 0.5383 0.4279 1.4750 0.048 Uiso calc R 1
C C25 0.20033(19) 0.42849(12) 0.09502(16) 0.0252(4) Uani d . 1
C C26 0.26761(19) 0.38822(11) 0.32994(16) 0.0245(4) Uani d . 1
C C27 0.20560(18) 0.12899(11) 0.24942(16) 0.0234(4) Uani d . 1
H H27C 0.1289 0.1573 0.2476 0.035 Uiso calc R 1
H H27D 0.2186 0.0968 0.3128 0.035 Uiso calc R 1
H H27B 0.2017 0.0965 0.1866 0.035 Uiso calc R 1
C C28 0.43179(18) 0.14523(11) 0.25444(17) 0.0245(4) Uani d . 1
H H28D 0.4964 0.1837 0.2556 0.037 Uiso calc R 1
H H28C 0.4304 0.1128 0.1917 0.037 Uiso calc R 1
H H28B 0.4473 0.1133 0.3180 0.037 Uiso calc R 1

loop_
_atom_site_aniso_label
_atom_site_aniso_U_11
_atom_site_aniso_U_22
_atom_site_aniso_U_33
_atom_site_aniso_U_12
_atom_site_aniso_U_13
_atom_site_aniso_U_23
S1 0.0257(2) 0.0207(2) 0.0192(2) -0.00098(19) 0.00239(18) -0.00006(19)
O1 0.0281(8) 0.0194(6) 0.0191(7) 0.0035(5) 0.0047(6) 0.0007(5)
N1 0.0325(10) 0.0247(9) 0.0211(9) -0.0013(7) 0.0055(7) -0.0011(7)
N2 0.0433(12) 0.0239(9) 0.0309(11) 0.0022(8) 0.0036(8) -0.0030(8)
N3 0.0506(13) 0.0221(9) 0.0309(11) 0.0007(8) 0.0052(9) 0.0023(8)
N4 0.0417(12) 0.0380(11) 0.0277(11) 0.0082(9) 0.0032(9) -0.0017(9)
C1 0.0252(10) 0.0232(9) 0.0243(11) 0.0029(8) 0.0026(8) 0.0015(8)
C2 0.0239(10) 0.0210(9) 0.0218(10) 0.0002(8) 0.0038(8) 0.0006(8)
C3 0.0193(9) 0.0201(9) 0.0259(11) -0.0010(7) 0.0054(8) -0.0010(8)
C4 0.0227(10) 0.0207(9) 0.0214(10) -0.0020(7) 0.0036(8) 0.0007(8)
C5 0.0168(9) 0.0207(8) 0.0223(10) -0.0016(7) 0.0045(7) -0.0004(8)
C6 0.0259(10) 0.0194(9) 0.0176(10) 0.0006(7) 0.0033(8) 0.0019(7)
C7 0.0226(10) 0.0202(9) 0.0210(10) -0.0022(7) 0.0056(7) -0.0029(7)
C8 0.0213(10) 0.0221(9) 0.0222(10) -0.0035(8) 0.0055(8) -0.0026(8)
C9 0.0180(9) 0.0216(9) 0.0224(10) -0.0014(7) 0.0040(7) -0.0009(8)
C10 0.0251(10) 0.0198(9) 0.0261(11) -0.0013(8) 0.0063(8) -0.0001(8)
C11 0.0252(10) 0.0229(9) 0.0264(11) 0.0007(8) 0.0042(8) 0.0054(8)
C12 0.0211(10) 0.0265(10) 0.0205(10) -0.0012(8) 0.0051(8) 0.0029(8)
C13 0.0222(10) 0.0313(10) 0.0192(10) -0.0002(8) 0.0038(8) 0.0018(8)
C14 0.0226(10) 0.0310(10) 0.0178(10) 0.0017(8) 0.0057(8) 0.0029(8)
C15 0.0188(9) 0.0249(10) 0.0233(11) 0.0021(7) 0.0065(8) 0.0005(8)
C16 0.0288(11) 0.0275(10) 0.0203(11) 0.0049(8) 0.0051(8) 0.0042(8)
C17 0.0296(11) 0.0217(10) 0.0279(12) 0.0020(8) 0.0050(9) 0.0012(8)
C18 0.0208(10) 0.0259(10) 0.0235(11) 0.0007(8) 0.0073(8) -0.0014(8)
C19 0.0267(10) 0.0247(10) 0.0201(10) 0.0000(8) 0.0062(8) 0.0013(8)
C20 0.0257(11) 0.0228(9) 0.0246(11) -0.0016(8) 0.0074(8) -0.0005(8)
C21 0.0345(12) 0.0251(10) 0.0282(12) 0.0019(9) 0.0073(9) -0.0036(9)
C22 0.0396(14) 0.0226(11) 0.0522(16) -0.0049(9) 0.0108(11) -0.0007(10)
C23 0.0268(11) 0.0304(11) 0.0209(11) -0.0021(8) 0.0027(8) -0.0016(8)
C24 0.0306(12) 0.0427(13) 0.0228(11) -0.0027(10) 0.0079(9) 0.0005(9)
C25 0.0295(11) 0.0244(10) 0.0218(11) -0.0027(8) 0.0047(8) 0.0010(8)
C26 0.0263(11) 0.0245(10) 0.0224(11) -0.0007(8) 0.0030(8) 0.0019(8)
C27 0.0257(11) 0.0201(9) 0.0240(11) -0.0010(8) 0.0027(8) -0.0009(8)
C28 0.0250(10) 0.0243(10) 0.0251(11) 0.0031(8) 0.0070(8) 0.0029(8)

loop_
_atom_type_symbol
_atom_type_description
_atom_type_scat_dispersion_real
_atom_type_scat_dispersion_imag
_atom_type_scat_source
C C 0.0033 0.0016 'International Tables Vol C Tables 4.2.6.8 and 6.1.1.4'
H H 0.0000 0.0000 'International Tables Vol C Tables 4.2.6.8 and 6.1.1.4'
N N 0.0061 0.0033 'International Tables Vol C Tables 4.2.6.8 and 6.1.1.4'
O O 0.0106 0.0060 'International Tables Vol C Tables 4.2.6.8 and 6.1.1.4'
S S 0.1246 0.1234 'International Tables Vol C Tables 4.2.6.8 and 6.1.1.4'

loop_
_geom_angle_atom_site_label_1
_geom_angle_atom_site_label_2
_geom_angle_atom_site_label_3
_geom_angle
C12 S1 C9 92.46(10)
C3 O1 C6 110.43(15)
C18 N1 C21 122.22(17)
C18 N1 C23 121.47(17)
C21 N1 C23 115.80(17)
N4 C1 C2 177.0(2)
C3 C2 C1 121.09(18)
C3 C2 C25 123.71(19)
C1 C2 C25 115.17(18)
O1 C3 C2 119.41(18)
O1 C3 C4 109.80(17)
C2 C3 C4 130.78(18)
C5 C4 C26 124.37(18)
C5 C4 C3 108.97(17)
C26 C4 C3 126.66(18)
C4 C5 C7 124.67(18)
C4 C5 C6 108.19(17)
C7 C5 C6 127.11(17)
O1 C6 C5 102.34(14)
O1 C6 C27 106.22(15)
C5 C6 C27 113.62(16)
O1 C6 C28 106.92(15)
C5 C6 C28 114.36(16)
C27 C6 C28 112.29(16)
C8 C7 C5 126.10(18)
C8 C7 H7A 116.9
C5 C7 H7A 116.9
C7 C8 C9 125.23(18)
C7 C8 H8A 117.4
C9 C8 H8A 117.4
C10 C9 C8 126.77(18)
C10 C9 S1 110.05(15)
C8 C9 S1 123.14(15)
C9 C10 C11 113.59(18)
C9 C10 H10A 123.2
C11 C10 H10A 123.2
C12 C11 C10 114.33(18)
C12 C11 H11A 122.8
C10 C11 H11A 122.8
C11 C12 C13 127.66(19)
C11 C12 S1 109.55(15)
C13 C12 S1 122.74(15)
C14 C13 C12 125.86(19)
C14 C13 H13A 117.1
C12 C13 H13A 117.1
C13 C14 C15 128.40(19)
C13 C14 H14A 115.8
C15 C14 H14A 115.8
C20 C15 C16 116.04(19)
C20 C15 C14 123.16(18)
C16 C15 C14 120.79(18)
C17 C16 C15 122.60(19)
C17 C16 H16A 118.7
C15 C16 H16A 118.7
C16 C17 C18 120.82(19)
C16 C17 H17A 119.6
C18 C17 H17A 119.6
N1 C18 C17 122.22(18)
N1 C18 C19 121.01(18)
C17 C18 C19 116.76(19)
C20 C19 C18 121.28(19)
C20 C19 H19A 119.4
C18 C19 H19A 119.4
C19 C20 C15 122.38(19)
C19 C20 H20A 118.8
C15 C20 H20A 118.8
N1 C21 C22 113.27(18)
N1 C21 H21A 108.9
C22 C21 H21A 108.9
N1 C21 H21B 108.9
C22 C21 H21B 108.9
H21A C21 H21B 107.7
C21 C22 H22A 109.5
C21 C22 H22B 109.5
H22A C22 H22B 109.5
C21 C22 H22C 109.5
H22A C22 H22C 109.5
H22B C22 H22C 109.5
N1 C23 C24 112.77(18)
N1 C23 H23A 109.0
C24 C23 H23A 109.0
N1 C23 H23B 109.0
C24 C23 H23B 109.0
H23A C23 H23B 107.8
C23 C24 H24A 109.5
C23 C24 H24B 109.5
H24A C24 H24B 109.5
C23 C24 H24C 109.5
H24A C24 H24C 109.5
H24B C24 H24C 109.5
N3 C25 C2 174.9(2)
N2 C26 C4 176.1(2)
C6 C27 H27C 109.5
C6 C27 H27D 109.5
H27C C27 H27D 109.5
C6 C27 H27B 109.5
H27C C27 H27B 109.5
H27D C27 H27B 109.5
C6 C28 H28D 109.5
C6 C28 H28C 109.5
H28D C28 H28C 109.5
C6 C28 H28B 109.5
H28D C28 H28B 109.5
H28C C28 H28B 109.5

loop_
_geom_bond_atom_site_label_1
_geom_bond_atom_site_label_2
_geom_bond_distance
S1 C12 1.734(2)
S1 C9 1.736(2)
O1 C3 1.331(2)
O1 C6 1.482(2)
N1 C18 1.371(3)
N1 C21 1.454(3)
N1 C23 1.459(3)
N2 C26 1.141(3)
N3 C25 1.136(3)
N4 C1 1.134(3)
C1 C2 1.425(3)
C2 C3 1.368(3)
C2 C25 1.430(3)
C3 C4 1.433(3)
C4 C5 1.373(3)
C4 C26 1.430(3)
C5 C7 1.416(3)
C5 C6 1.510(3)
C6 C27 1.514(3)
C6 C28 1.515(3)
C7 C8 1.359(3)
C7 H7A 0.9500
C8 C9 1.420(3)
C8 H8A 0.9500
C9 C10 1.378(3)
C10 C11 1.385(3)
C10 H10A 0.9500
C11 C12 1.382(3)
C11 H11A 0.9500
C12 C13 1.429(3)
C13 C14 1.345(3)
C13 H13A 0.9500
C14 C15 1.447(3)
C14 H14A 0.9500
C15 C20 1.397(3)
C15 C16 1.399(3)
C16 C17 1.378(3)
C16 H16A 0.9500
C17 C18 1.403(3)
C17 H17A 0.9500
C18 C19 1.413(3)
C19 C20 1.369(3)
C19 H19A 0.9500
C20 H20A 0.9500
C21 C22 1.516(3)
C21 H21A 0.9900
C21 H21B 0.9900
C22 H22A 0.9800
C22 H22B 0.9800
C22 H22C 0.9800
C23 C24 1.514(3)
C23 H23A 0.9900
C23 H23B 0.9900
C24 H24A 0.9800
C24 H24B 0.9800
C24 H24C 0.9800
C27 H27C 0.9800
C27 H27D 0.9800
C27 H27B 0.9800
C28 H28D 0.9800
C28 H28C 0.9800
C28 H28B 0.9800

loop_
_geom_hbond_atom_site_label_D
_geom_hbond_atom_site_label_H
_geom_hbond_atom_site_label_A
_geom_hbond_site_symmetry_A
_geom_hbond_distance_DH
_geom_hbond_distance_HA
_geom_hbond_distance_DA
_geom_hbond_angle_DHA
C8 H8A N3 2_545 0.95 2.50 3.427(3) 164
C19 H19A N4 4_667 0.95 2.44 3.347(3) 159
C27 H27D N3 2_545 0.98 2.42 3.288(3) 147
C27 H27C S1 4_565 0.98 2.83 3.782(2) 165

loop_
_geom_torsion_atom_site_label_1
_geom_torsion_atom_site_label_2
_geom_torsion_atom_site_label_3
_geom_torsion_atom_site_label_4
_geom_torsion
C6 O1 C3 C2 -174.47(17)
C6 O1 C3 C4 4.6(2)
C1 C2 C3 O1 -1.1(3)
C25 C2 C3 O1 176.75(18)
C1 C2 C3 C4 180.0(2)
C25 C2 C3 C4 -2.1(3)
O1 C3 C4 C5 -1.8(2)
C2 C3 C4 C5 177.1(2)
O1 C3 C4 C26 177.73(19)
C2 C3 C4 C26 -3.3(4)
C26 C4 C5 C7 -2.9(3)
C3 C4 C5 C7 176.69(18)
C26 C4 C5 C6 178.77(18)
C3 C4 C5 C6 -1.6(2)
C3 O1 C6 C5 -5.33(19)
C3 O1 C6 C27 114.07(17)
C3 O1 C6 C28 -125.85(17)
C4 C5 C6 O1 4.09(19)
C7 C5 C6 O1 -174.20(17)
C4 C5 C6 C27 -109.97(19)
C7 C5 C6 C27 71.7(2)
C4 C5 C6 C28 119.31(18)
C7 C5 C6 C28 -59.0(3)
C4 C5 C7 C8 178.93(19)
C6 C5 C7 C8 -3.0(3)
C5 C7 C8 C9 174.70(18)
C7 C8 C9 C10 179.0(2)
C7 C8 C9 S1 -3.4(3)
C12 S1 C9 C10 0.89(16)
C12 S1 C9 C8 -177.06(17)
C8 C9 C10 C11 177.27(19)
S1 C9 C10 C11 -0.6(2)
C9 C10 C11 C12 -0.2(3)
C10 C11 C12 C13 -176.72(19)
C10 C11 C12 S1 0.8(2)
C9 S1 C12 C11 -0.97(16)
C9 S1 C12 C13 176.72(17)
C11 C12 C13 C14 176.5(2)
S1 C12 C13 C14 -0.7(3)
C12 C13 C14 C15 -179.17(19)
C13 C14 C15 C20 -8.3(3)
C13 C14 C15 C16 170.4(2)
C20 C15 C16 C17 -2.5(3)
C14 C15 C16 C17 178.76(19)
C15 C16 C17 C18 -0.4(3)
C21 N1 C18 C17 11.7(3)
C23 N1 C18 C17 -176.87(19)
C21 N1 C18 C19 -169.39(19)
C23 N1 C18 C19 2.1(3)
C16 C17 C18 N1 -178.08(19)
C16 C17 C18 C19 2.9(3)
N1 C18 C19 C20 178.43(19)
C17 C18 C19 C20 -2.6(3)
C18 C19 C20 C15 -0.4(3)
C16 C15 C20 C19 2.9(3)
C14 C15 C20 C19 -178.40(19)
C18 N1 C21 C22 -95.9(2)
C23 N1 C21 C22 92.2(2)
C18 N1 C23 C24 -81.4(2)
C21 N1 C23 C24 90.6(2)

loop_
_cod_related_entry_id
_cod_related_entry_database
_cod_related_entry_code
1 ChemSpider 30655099
